data_7056672
loop_
_publ_author_name
'Wang, Jin-Wen'
'Li, Yao-Jia'
'Chen, Chen'
'Luo, Yang-Hui'
'Sun, Baiwang'

_publ_section_title
;
 Substituent swap affect the crystal structure and properties of
 N-benzyl-4-amino-1, 2, 4-triazole related organic salts
;
_journal_name_full 'New J. Chem.'
_journal_paper_doi 10.1039/C7NJ03445H
_journal_year 2017
_chemical_formula_sum 'C10 H13 N4 O6 P'
_chemical_formula_weight 316.21
_chemical_name_systematic
;
 ?
;
_space_group_crystal_system monoclinic
_space_group_IT_number 7
_space_group_name_Hall 'P -2yac'
_space_group_name_H-M_alt 'P 1 n 1'
_symmetry_space_group_name_Hall 'P -2yac'
_symmetry_space_group_name_H-M 'P 1 n 1'
_atom_sites_solution_hydrogens geom
_audit_creation_method SHELXL-2014
_audit_update_record
;
2017-09-25 deposited with the CCDC.
2017-10-09 downloaded from the CCDC.
;
_cell_angle_alpha 90
_cell_angle_beta 91.34(3)
_cell_angle_gamma 90
_cell_formula_units_Z 2
_cell_length_a 4.4091(9)
_cell_length_b 8.6022(17)
_cell_length_c 17.525(4)
_cell_measurement_reflns_used 2092
_cell_measurement_temperature 293(2)
_cell_measurement_theta_max 27.460
_cell_measurement_theta_min 3.319
_cell_volume 664.5(2)
_computing_cell_refinement 'CrystalClear (Rigaku, 2005)'
_computing_data_collection 'CrystalClear (Rigaku, 2005)'
_computing_data_reduction 'CrystalClear (Rigaku, 2005)'
_computing_molecular_graphics 'MERCURY ( Cambridge Structural Database,2003)'
_computing_publication_material 'SHELXL-2014 (Sheldrick, 2014)'
_computing_structure_refinement 'SHELXL-2014 (Sheldrick, 2014)'
_computing_structure_solution 'SHELXL-2014 (Sheldrick, 2014)'
_diffrn_ambient_temperature 293(2)
_diffrn_measured_fraction_theta_full 0.996
_diffrn_measured_fraction_theta_max 0.990
_diffrn_measurement_device_type 'Rigaku SCXmini diffractometer'
_diffrn_measurement_method CCD_Profile_fitting
_diffrn_radiation_type MoK\a
_diffrn_radiation_wavelength 0.71073
_diffrn_reflns_av_R_equivalents 0.0497
_diffrn_reflns_av_unetI/netI 0.0713
_diffrn_reflns_Laue_measured_fraction_full 0.996
_diffrn_reflns_Laue_measured_fraction_max 0.990
_diffrn_reflns_limit_h_max 5
_diffrn_reflns_limit_h_min -5
_diffrn_reflns_limit_k_max 11
_diffrn_reflns_limit_k_min -11
_diffrn_reflns_limit_l_max 22
_diffrn_reflns_limit_l_min -19
_diffrn_reflns_number 4481
_diffrn_reflns_point_group_measured_fraction_full 0.899
_diffrn_reflns_point_group_measured_fraction_max 0.867
_diffrn_reflns_theta_full 25.242
_diffrn_reflns_theta_max 27.460
_diffrn_reflns_theta_min 3.319
_diffrn_source 'fine-focus sealed tube'
_exptl_absorpt_coefficient_mu 0.243
_exptl_absorpt_correction_T_max 0.8595
_exptl_absorpt_correction_T_min 0.6754
_exptl_absorpt_correction_type multi-scan
_exptl_absorpt_process_details 'CrystalClear (Rigaku, 2005)'
_exptl_crystal_colour lightyellow
_exptl_crystal_density_diffrn 1.580
_exptl_crystal_density_method 'not measured'
_exptl_crystal_description acicular
_exptl_crystal_F_000 328
_exptl_crystal_size_max 0.3
_exptl_crystal_size_mid 0.1
_exptl_crystal_size_min 0.1
_refine_diff_density_max 0.330
_refine_diff_density_min -0.401
_refine_diff_density_rms 0.100
_refine_ls_abs_structure_details
;
 Flack x determined using 725 quotients [(I+)-(I-)]/[(I+)+(I-)]
 (Parsons, Flack and Wagner, Acta Cryst. B69 (2013) 249-259).
;
_refine_ls_abs_structure_Flack 0.15(11)
_refine_ls_extinction_method none
_refine_ls_goodness_of_fit_ref 0.995
_refine_ls_hydrogen_treatment constr
_refine_ls_matrix_type full
_refine_ls_number_parameters 196
_refine_ls_number_reflns 2636
_refine_ls_number_restraints 2
_refine_ls_restrained_S_all 0.994
_refine_ls_R_factor_all 0.0750
_refine_ls_R_factor_gt 0.0558
_refine_ls_shift/su_max 0.079
_refine_ls_shift/su_mean 0.009
_refine_ls_structure_factor_coef Fsqd
_refine_ls_weighting_details 'w=1/[\s^2^(Fo^2^)+(0.0778P)^2^] where P=(Fo^2^+2Fc^2^)/3'
_refine_ls_weighting_scheme calc
_refine_ls_wR_factor_gt 0.1205
_refine_ls_wR_factor_ref 0.1404
_reflns_Friedel_coverage 0.747
_reflns_Friedel_fraction_full 0.801
_reflns_Friedel_fraction_max 0.744
_reflns_number_gt 2092
_reflns_number_total 2636
_reflns_threshold_expression 'I > 2\s(I)'
_cod_data_source_file c7nj03445h2.cif
_cod_data_source_block 6
_cod_database_code 7056672
_shelx_space_group_comment
;
The symmetry employed for this shelxl refinement is uniquely defined
by the following loop, which should always be used as a source of
symmetry information in preference to the above space-group names.
They are only intended as comments.
;
_shelxl_version_number 2014-3

loop_
_space_group_symop_operation_xyz
'x, y, z'
'x+1/2, -y, z+1/2'

loop_
_atom_site_label
_atom_site_type_symbol
_atom_site_fract_x
_atom_site_fract_y
_atom_site_fract_z
_atom_site_U_iso_or_equiv
_atom_site_adp_type
_atom_site_occupancy
_atom_site_site_symmetry_order
_atom_site_calc_flag
_atom_site_refinement_flags_posn
_atom_site_refinement_flags_adp
P1 P 0.7831(3) 0.88555(16) 0.01319(9) 0.0295(4) Uani 1 1 d . .
O4 O 0.9259(11) 0.8975(5) -0.0608(3) 0.0476(13) Uani 1 1 d . .
O2 O 0.5522(11) 0.7660(6) 0.0145(3) 0.0594(14) Uani 1 1 d . .
O5 O 1.0321(11) 0.8339(8) 0.0719(3) 0.0717(17) Uani 1 1 d . .
H5 H 1.1944 0.8251 0.0503 0.108 Uiso 1 1 calc R U
O3 O 0.6761(13) 1.0316(6) 0.0404(3) 0.0647(16) Uani 1 1 d . .
H3 H 0.5162 1.0187 0.0625 0.097 Uiso 1 1 calc R U
O6 O 0.5004(11) 0.3583(5) 0.3565(3) 0.0431(12) Uani 1 1 d . .
H6 H 0.4829 0.2767 0.3801 0.065 Uiso 1 1 calc R U
N1 N 1.1482(12) 0.3847(6) 0.0372(3) 0.0385(13) Uani 1 1 d . .
C10 C 1.3087(15) 0.2141(7) -0.0720(3) 0.0354(15) Uani 1 1 d . .
H10 H 1.1921 0.1264 -0.0626 0.043 Uiso 1 1 calc R U
O1 O 0.5131(10) 0.5851(4) 0.2621(2) 0.0377(11) Uani 1 1 d . .
N3 N 1.6111(13) 0.3758(6) -0.1199(3) 0.0395(13) Uani 1 1 d . .
H3A H 1.7413 0.4160 -0.1498 0.047 Uiso 1 1 calc R U
N2 N 1.3175(12) 0.3459(5) -0.0277(3) 0.0318(11) Uani 1 1 d . .
C2 C 0.6679(13) 0.4554(6) 0.2395(3) 0.0287(12) Uani 1 1 d . .
N4 N 1.4900(13) 0.2310(6) -0.1296(3) 0.0425(14) Uani 1 1 d . .
C9 C 1.5073(14) 0.4462(7) -0.0600(4) 0.0369(14) Uani 1 1 d . .
H9 H 1.5555 0.5460 -0.0432 0.044 Uiso 1 1 calc R U
C8 C 1.1393(14) 0.2766(7) 0.0876(3) 0.0356(14) Uani 1 1 d . .
H8 H 1.2409 0.1835 0.0795 0.043 Uiso 1 1 calc R U
C3 C 0.6574(15) 0.3319(7) 0.2920(4) 0.0346(14) Uani 1 1 d . .
C5 C 0.9644(15) 0.1777(8) 0.2089(4) 0.0422(16) Uani 1 1 d . .
H5A H 1.0650 0.0852 0.1987 0.051 Uiso 1 1 calc R U
C7 C 0.8237(14) 0.4394(7) 0.1730(4) 0.0329(13) Uani 1 1 d . .
H7 H 0.8308 0.5216 0.1386 0.040 Uiso 1 1 calc R U
C6 C 0.9732(13) 0.2983(7) 0.1568(3) 0.0298(13) Uani 1 1 d . .
C4 C 0.8061(16) 0.1933(7) 0.2765(4) 0.0418(16) Uani 1 1 d . .
H4 H 0.8001 0.1114 0.3110 0.050 Uiso 1 1 calc R U
C1 C 0.511(2) 0.7168(8) 0.2123(4) 0.057(2) Uani 1 1 d . .
H1A H 0.7154 0.7483 0.2030 0.086 Uiso 1 1 calc R U
H1B H 0.4035 0.8008 0.2356 0.086 Uiso 1 1 calc R U
H1C H 0.4115 0.6896 0.1648 0.086 Uiso 1 1 calc R U

loop_
_atom_site_aniso_label
_atom_site_aniso_U_11
_atom_site_aniso_U_22
_atom_site_aniso_U_33
_atom_site_aniso_U_23
_atom_site_aniso_U_13
_atom_site_aniso_U_12
P1 0.0245(7) 0.0310(7) 0.0332(9) -0.0060(7) 0.0039(6) 0.0000(7)
O4 0.058(3) 0.044(3) 0.042(3) 0.000(2) 0.009(2) 0.002(2)
O2 0.043(3) 0.056(3) 0.079(4) -0.022(3) 0.016(3) -0.012(2)
O5 0.035(3) 0.133(5) 0.047(3) 0.021(3) 0.012(3) 0.020(3)
O3 0.070(4) 0.058(3) 0.066(4) -0.024(3) 0.010(3) 0.008(3)
O6 0.057(3) 0.042(2) 0.031(2) 0.0050(18) 0.022(2) 0.006(2)
N1 0.040(3) 0.038(3) 0.039(3) -0.004(2) 0.021(3) 0.003(2)
C10 0.046(4) 0.035(3) 0.026(3) -0.001(2) 0.012(3) -0.002(3)
O1 0.049(3) 0.034(2) 0.032(2) 0.0046(18) 0.017(2) 0.0075(19)
N3 0.040(3) 0.044(3) 0.034(3) 0.006(2) 0.013(3) -0.006(3)
N2 0.036(3) 0.030(2) 0.030(3) 0.000(2) 0.008(2) -0.003(2)
C2 0.029(3) 0.033(3) 0.025(3) -0.002(2) 0.006(3) -0.001(2)
N4 0.057(4) 0.037(3) 0.034(3) -0.002(2) 0.013(3) -0.003(3)
C9 0.039(4) 0.040(3) 0.033(4) 0.002(3) 0.010(3) -0.001(3)
C8 0.038(3) 0.039(3) 0.031(3) -0.004(3) 0.012(3) 0.001(3)
C3 0.038(4) 0.036(3) 0.030(3) 0.002(3) 0.006(3) -0.001(3)
C5 0.051(4) 0.036(3) 0.040(4) -0.004(3) 0.012(3) 0.005(3)
C7 0.032(3) 0.037(3) 0.030(3) 0.001(2) 0.007(3) -0.004(3)
C6 0.029(3) 0.035(3) 0.025(3) -0.003(2) 0.004(3) 0.005(3)
C4 0.057(4) 0.038(3) 0.031(4) 0.003(3) 0.014(3) 0.003(3)
C1 0.075(5) 0.049(4) 0.049(5) 0.020(3) 0.023(4) 0.022(4)

loop_
_atom_type_symbol
_atom_type_description
_atom_type_scat_dispersion_real
_atom_type_scat_dispersion_imag
_atom_type_scat_source
C C 0.0033 0.0016 'International Tables Vol C Tables 4.2.6.8 and 6.1.1.4'
H H 0.0000 0.0000 'International Tables Vol C Tables 4.2.6.8 and 6.1.1.4'
N N 0.0061 0.0033 'International Tables Vol C Tables 4.2.6.8 and 6.1.1.4'
O O 0.0106 0.0060 'International Tables Vol C Tables 4.2.6.8 and 6.1.1.4'
P P 0.1023 0.0942 'International Tables Vol C Tables 4.2.6.8 and 6.1.1.4'

loop_
_geom_angle_atom_site_label_1
_geom_angle_atom_site_label_2
_geom_angle_atom_site_label_3
_geom_angle
O3 P1 O2 112.4(3)
O3 P1 O4 112.8(3)
O2 P1 O4 112.5(3)
O3 P1 O5 105.4(4)
O2 P1 O5 105.9(4)
O4 P1 O5 107.2(3)
C8 N1 N2 114.1(5)
N4 C10 N2 109.5(5)
C2 O1 C1 117.7(5)
C9 N3 N4 112.4(5)
C9 N2 C10 107.6(5)
C9 N2 N1 122.4(5)
C10 N2 N1 129.8(5)
O1 C2 C7 126.1(5)
O1 C2 C3 113.7(5)
C7 C2 C3 120.3(5)
C10 N4 N3 104.4(5)
N3 C9 N2 106.0(5)
N1 C8 C6 120.6(6)
O6 C3 C4 123.9(5)
O6 C3 C2 116.3(5)
C4 C3 C2 119.8(6)
C6 C5 C4 120.7(6)
C2 C7 C6 120.1(5)
C5 C6 C7 119.4(6)
C5 C6 C8 118.7(6)
C7 C6 C8 121.9(5)
C3 C4 C5 119.8(6)

loop_
_geom_bond_atom_site_label_1
_geom_bond_atom_site_label_2
_geom_bond_distance
P1 O3 1.428(5)
P1 O2 1.448(5)
P1 O4 1.459(5)
P1 O5 1.551(5)
O6 C3 1.358(7)
N1 C8 1.284(8)
N1 N2 1.415(7)
C10 N4 1.310(7)
C10 N2 1.374(7)
O1 C2 1.371(7)
O1 C1 1.430(7)
N3 C9 1.303(8)
N3 N4 1.364(7)
N2 C9 1.337(8)
C2 C7 1.373(8)
C2 C3 1.407(8)
C8 C6 1.443(8)
C3 C4 1.391(8)
C5 C6 1.383(9)
C5 C4 1.395(9)
C7 C6 1.413(8)
